data_4306895
loop_
_publ_author_name
'Dmitri V. Konarev'
'Salavat S. Khasanov'
'Akihiro Otsuka'
'Gunzi Saito'
'Rimma N. Lyubovskaya'

_publ_contact_author_address
;
Devision of chemistry, Graduate School of Science,
Kyoto University, Sakyo-ku, Kyoto 606-8502, Japan
;
_publ_contact_author_email saito@kuchem.kyoto-u.ac.jp
_publ_contact_author_name 'Professor G. Saito'
_publ_section_title
;
Formation of Antiferromagnetically Coupled C60.- and Diamagnetic
(C70-)2 Dimers in Ionic Complexes of Fullerenes with (MDABCO+)2.MIITPP (M =
Zn, Co, Mn, and Fe) Assemblies
;
_journal_name_full 'Inorganic Chemistry'
_journal_page_first 2261
_journal_page_last 2271
_journal_paper_doi 10.1021/ic0611138
_journal_volume 46
_journal_year 2007
_chemical_formula_moiety '(C60)2, C44 H28 CO N4, (C7 H15 N2)2, (C6 H4 CL2)4.4, (C7 H5 N)1.6'
_chemical_formula_sum 'C215.6 H83.6 Cl8.8 Co N9.6'
_chemical_formula_weight 3179.01
_chemical_name_systematic
;
 ?
;
_space_group_IT_number 61
_symmetry_cell_setting orthorhombic
_symmetry_space_group_name_Hall '-P 2ac 2ab'
_symmetry_space_group_name_H-M 'P b c a'
_atom_sites_solution_hydrogens geom
_atom_sites_solution_primary direct
_atom_sites_solution_secondary difmap
_audit_creation_method SHELXL-97
_cell_angle_alpha 90.00
_cell_angle_beta 90.00
_cell_angle_gamma 90.00
_cell_formula_units_Z 4
_cell_length_a 19.8690(10)
_cell_length_b 26.6500(10)
_cell_length_c 25.8430(10)
_cell_measurement_reflns_used 83439
_cell_measurement_temperature 180(2)
_cell_measurement_theta_max 25
_cell_measurement_theta_min 2
_cell_volume 13684.1(10)
_computing_cell_refinement MAC-DENZO
_computing_data_collection MAC-DENZO
_computing_data_reduction MAC-DENZO
_computing_molecular_graphics 'WinGX (Farrugia, 1999)'
_computing_publication_material 'SHELXL-97 (Sheldrick, 1997)'
_computing_structure_refinement 'SHELXL-97 (Sheldrick, 1997)'
_computing_structure_solution 'SHELXS-97 (Sheldrick, 1997)'
_diffrn_ambient_temperature 180(2)
_diffrn_detector_area_resol_mean 0.08
_diffrn_measured_fraction_theta_full 0.948
_diffrn_measured_fraction_theta_max 0.948
_diffrn_measurement_device_type 'MAC_Science Image Plate diffractometer'
_diffrn_measurement_method 'oscillation pattern raflections integration'
_diffrn_radiation_monochromator graphite
_diffrn_radiation_source 'fine-focus sealed tube'
_diffrn_radiation_type MoK\a
_diffrn_radiation_wavelength 0.71073
_diffrn_reflns_av_R_equivalents 0.0405
_diffrn_reflns_av_sigmaI/netI 0.0387
_diffrn_reflns_limit_h_max 25
_diffrn_reflns_limit_h_min 0
_diffrn_reflns_limit_k_max 34
_diffrn_reflns_limit_k_min -34
_diffrn_reflns_limit_l_max 33
_diffrn_reflns_limit_l_min -33
_diffrn_reflns_number 38154
_diffrn_reflns_theta_full 27.28
_diffrn_reflns_theta_max 27.28
_diffrn_reflns_theta_min 2.33
_exptl_absorpt_coefficient_mu 0.371
_exptl_absorpt_correction_type none
_exptl_absorpt_process_details
;
reflections integration procedure incorporates scaling procedures that takes
into account absorption corrections too; in case of low absorption crystals it 
works well
;
_exptl_crystal_colour black
_exptl_crystal_density_diffrn 1.543
_exptl_crystal_density_method 'not measured'
_exptl_crystal_description prism
_exptl_crystal_F_000 6484
_exptl_crystal_size_max 0.50
_exptl_crystal_size_mid 0.40
_exptl_crystal_size_min 0.30
_refine_diff_density_max 0.348
_refine_diff_density_min -0.547
_refine_diff_density_rms 0.044
_refine_ls_extinction_coef 0.0073(4)
_refine_ls_extinction_expression Fc^*^=kFc[1+0.001xFc^2^\l^3^/sin(2\q)]^-1/4^
_refine_ls_extinction_method SHELXL
_refine_ls_goodness_of_fit_ref 1.018
_refine_ls_hydrogen_treatment constr
_refine_ls_matrix_type full
_refine_ls_number_parameters 1105
_refine_ls_number_reflns 14570
_refine_ls_number_restraints 347
_refine_ls_restrained_S_all 1.016
_refine_ls_R_factor_all 0.0796
_refine_ls_R_factor_gt 0.0583
_refine_ls_shift/su_max 0.007
_refine_ls_shift/su_mean 0.000
_refine_ls_structure_factor_coef Fsqd
_refine_ls_weighting_details 'calc w=1/[\s^2^(Fo^2^)+(0.0725P)^2^+5.9731P] where P=(Fo^2^+2Fc^2^)/3'
_refine_ls_weighting_scheme calc
_refine_ls_wR_factor_gt 0.1454
_refine_ls_wR_factor_ref 0.1608
_reflns_number_gt 10697
_reflns_number_total 14570
_reflns_threshold_expression >2sigma(I)
_cod_data_source_file ic0611138si20060620_091201.cif
_cod_data_source_block sk71c
_cod_original_formula_sum 'C215.60 H83.60 Cl8.80 Co N9.60'
_cod_database_code 4306895

loop_
_symmetry_equiv_pos_as_xyz
'x, y, z'
'-x+1/2, -y, z+1/2'
'x+1/2, -y+1/2, -z'
'-x, y+1/2, -z+1/2'
'-x, -y, -z'
'x-1/2, y, -z-1/2'
'-x-1/2, y-1/2, z'
'x, -y-1/2, z-1/2'

loop_
_atom_site_label
_atom_site_type_symbol
_atom_site_fract_x
_atom_site_fract_y
_atom_site_fract_z
_atom_site_U_iso_or_equiv
_atom_site_adp_type
_atom_site_occupancy
_atom_site_symmetry_multiplicity
_atom_site_calc_flag
_atom_site_refinement_flags
_atom_site_disorder_assembly
_atom_site_disorder_group
Co1 Co 0.5000 0.5000 0.0000 0.04644(13) Uani 1 2 d S . .
N101 N 0.44772(9) 0.50452(7) 0.06506(7) 0.0473(4) Uani 1 1 d . . .
N102 N 0.58507(9) 0.51198(7) 0.03926(7) 0.0489(4) Uani 1 1 d . . .
C101 C 0.33262(11) 0.48903(9) 0.03253(8) 0.0493(5) Uani 1 1 d . . .
C102 C 0.37877(11) 0.49946(8) 0.07135(8) 0.0469(5) Uani 1 1 d . . .
C103 C 0.36070(12) 0.50750(8) 0.12460(8) 0.0508(5) Uani 1 1 d . . .
H103 H 0.3166 0.5068 0.1388 0.061 Uiso 1 1 calc R . .
C104 C 0.41835(12) 0.51624(9) 0.15058(9) 0.0516(5) Uani 1 1 d . . .
H104 H 0.4223 0.5225 0.1867 0.062 Uiso 1 1 calc R . .
C105 C 0.47261(11) 0.51448(8) 0.11402(8) 0.0464(5) Uani 1 1 d . . .
C106 C 0.53948(11) 0.52230(8) 0.12724(8) 0.0481(5) Uani 1 1 d . . .
C107 C 0.59161(11) 0.52150(9) 0.09173(8) 0.0492(5) Uani 1 1 d . . .
C108 C 0.66062(11) 0.53328(10) 0.10413(9) 0.0553(5) Uani 1 1 d . . .
H108 H 0.6779 0.5414 0.1374 0.066 Uiso 1 1 calc R . .
C109 C 0.69587(12) 0.53062(10) 0.05976(9) 0.0580(6) Uani 1 1 d . . .
H109 H 0.7427 0.5366 0.0558 0.070 Uiso 1 1 calc R . .
C110 C 0.64953(11) 0.51707(9) 0.01949(8) 0.0500(5) Uani 1 1 d . . .
C111 C 0.26001(11) 0.48598(10) 0.04703(9) 0.0534(5) Uani 1 1 d . . .
C112 C 0.21372(13) 0.52055(11) 0.02817(10) 0.0644(6) Uani 1 1 d . . .
H112 H 0.2282 0.5456 0.0045 0.077 Uiso 1 1 calc R . .
C113 C 0.14720(14) 0.51923(13) 0.04326(12) 0.0772(8) Uani 1 1 d . . .
H113 H 0.1162 0.5429 0.0295 0.093 Uiso 1 1 calc R . .
C114 C 0.12542(14) 0.48359(14) 0.07840(11) 0.0771(8) Uani 1 1 d . . .
H114 H 0.0798 0.4832 0.0893 0.093 Uiso 1 1 calc R . .
C115 C 0.17005(14) 0.44872(12) 0.09752(11) 0.0706(7) Uani 1 1 d . . .
H115 H 0.1552 0.4241 0.1215 0.085 Uiso 1 1 calc R . .
C116 C 0.23693(13) 0.44952(11) 0.08164(9) 0.0604(6) Uani 1 1 d . . .
H116 H 0.2673 0.4250 0.0945 0.072 Uiso 1 1 calc R . .
C117 C 0.55376(11) 0.53247(9) 0.18342(8) 0.0481(5) Uani 1 1 d . . .
C118 C 0.54302(14) 0.57984(10) 0.20430(10) 0.0615(6) Uani 1 1 d . . .
H118 H 0.5311 0.6069 0.1822 0.074 Uiso 1 1 calc R . .
C119 C 0.54950(15) 0.58811(10) 0.25691(10) 0.0671(7) Uani 1 1 d . . .
H119 H 0.5419 0.6207 0.2706 0.080 Uiso 1 1 calc R . .
C120 C 0.56681(13) 0.54941(11) 0.28952(10) 0.0633(6) Uani 1 1 d . . .
H120 H 0.5700 0.5549 0.3258 0.076 Uiso 1 1 calc R . .
C121 C 0.57961(13) 0.50209(10) 0.26894(9) 0.0602(6) Uani 1 1 d . . .
H121 H 0.5928 0.4754 0.2911 0.072 Uiso 1 1 calc R . .
C122 C 0.57304(12) 0.49392(9) 0.21617(9) 0.0533(5) Uani 1 1 d . . .
H122 H 0.5819 0.4615 0.2023 0.064 Uiso 1 1 calc R . .
C201 C 0.80279(19) 0.07035(13) 0.77665(13) 0.0847(9) Uani 1 1 d . . .
C202 C 1.00486(15) 0.15603(15) 0.66383(15) 0.0907(11) Uani 1 1 d . . .
C203 C 0.87141(19) 0.10804(14) 0.57876(12) 0.0846(9) Uani 1 1 d . . .
C204 C 0.99660(16) 0.12243(16) 0.70390(17) 0.0963(11) Uani 1 1 d . . .
C205 C 0.93747(18) 0.10684(16) 0.78071(15) 0.0926(11) Uani 1 1 d . . .
C206 C 0.97231(15) 0.14674(13) 0.61350(12) 0.0765(8) Uani 1 1 d . . .
C207 C 0.91405(19) 0.29181(12) 0.69098(14) 0.0854(9) Uani 1 1 d . . .
C208 C 0.66905(15) 0.22456(15) 0.68473(15) 0.0903(10) Uani 1 1 d . . .
C209 C 0.73924(17) 0.07353(12) 0.74870(12) 0.0794(8) Uani 1 1 d . . .
C210 C 0.74582(18) 0.27902(13) 0.64466(14) 0.0853(9) Uani 1 1 d . . .
C211 C 0.95079(14) 0.19524(12) 0.59433(11) 0.0719(7) Uani 1 1 d . . .
C212 C 0.8427(2) 0.27311(14) 0.78472(14) 0.0934(11) Uani 1 1 d . . .
C213 C 1.00192(14) 0.20994(14) 0.67511(14) 0.0792(8) Uani 1 1 d . . .
C214 C 0.75104(18) 0.05575(12) 0.69733(14) 0.0830(9) Uani 1 1 d . . .
C215 C 0.74071(19) 0.27865(12) 0.73985(14) 0.0841(9) Uani 1 1 d . . .
C216 C 0.86277(18) 0.27722(12) 0.61157(13) 0.0811(9) Uani 1 1 d . . .
C217 C 0.82023(18) 0.10685(14) 0.81172(12) 0.0837(9) Uani 1 1 d . . .
C218 C 0.96940(15) 0.23359(12) 0.63154(12) 0.0736(8) Uani 1 1 d . . .
C219 C 0.84286(19) 0.30640(11) 0.69533(14) 0.0834(9) Uani 1 1 d . . .
C220 C 0.8084(2) 0.29761(12) 0.74104(14) 0.0872(9) Uani 1 1 d . . .
C221 C 0.72767(17) 0.24036(14) 0.60807(13) 0.0848(9) Uani 1 1 d . . .
C222 C 0.92491(19) 0.06871(12) 0.64876(15) 0.0851(9) Uani 1 1 d . . .
C223 C 0.71974(18) 0.07829(14) 0.65594(13) 0.0841(9) Uani 1 1 d . . .
C224 C 0.85431(19) 0.05046(11) 0.74180(14) 0.0828(9) Uani 1 1 d . . .
C225 C 0.68028(15) 0.20666(16) 0.63235(13) 0.0825(9) Uani 1 1 d . . .
C226 C 0.67504(16) 0.11979(14) 0.66366(13) 0.0830(9) Uani 1 1 d . . .
C227 C 0.66102(15) 0.19140(15) 0.72468(14) 0.0854(9) Uani 1 1 d . . .
C228 C 0.7943(2) 0.23905(14) 0.80986(11) 0.0844(9) Uani 1 1 d . . .
C229 C 0.8229(2) 0.07424(13) 0.60391(13) 0.0893(10) Uani 1 1 d . . .
C230 C 0.91956(18) 0.06831(13) 0.74375(14) 0.0863(9) Uani 1 1 d . . .
C231 C 0.93044(19) 0.21129(16) 0.80122(13) 0.0906(10) Uani 1 1 d . . .
C232 C 0.88547(19) 0.17886(16) 0.82437(11) 0.0874(10) Uani 1 1 d . . .
C233 C 0.68376(16) 0.15518(16) 0.62188(13) 0.0871(10) Uani 1 1 d . . .
C234 C 0.7573(2) 0.08783(15) 0.60790(13) 0.0912(10) Uani 1 1 d . . .
C235 C 0.8565(2) 0.05037(12) 0.64723(14) 0.0888(10) Uani 1 1 d . . .
C236 C 0.99015(16) 0.22774(15) 0.72514(14) 0.0871(10) Uani 1 1 d . . .
C237 C 0.9078(2) 0.25955(16) 0.78072(14) 0.0973(11) Uani 1 1 d . . .
C238 C 0.69306(15) 0.20033(13) 0.77485(12) 0.0754(8) Uani 1 1 d . . .
C239 C 0.92582(16) 0.27401(12) 0.63980(13) 0.0770(8) Uani 1 1 d . . .
C240 C 0.93314(18) 0.10434(13) 0.60598(13) 0.0833(9) Uani 1 1 d . . .
C241 C 0.94520(19) 0.26912(14) 0.73248(14) 0.0878(10) Uani 1 1 d . . .
C242 C 0.66327(14) 0.13723(13) 0.71342(13) 0.0773(8) Uani 1 1 d . . .
C243 C 0.77969(18) 0.16846(15) 0.56405(11) 0.0836(9) Uani 1 1 d . . .
C244 C 0.84559(17) 0.24085(13) 0.57682(12) 0.0804(9) Uani 1 1 d . . .
C245 C 0.95566(17) 0.07792(13) 0.69579(16) 0.0876(10) Uani 1 1 d . . .
C246 C 0.98557(16) 0.14103(17) 0.75632(14) 0.0903(10) Uani 1 1 d . . .
C247 C 0.8222(2) 0.04131(11) 0.69322(14) 0.0851(9) Uani 1 1 d . . .
C248 C 0.81105(18) 0.29749(11) 0.64684(13) 0.0799(8) Uani 1 1 d . . .
C249 C 0.73512(17) 0.13609(15) 0.58690(11) 0.0843(9) Uani 1 1 d . . .
C250 C 0.81543(18) 0.19262(14) 0.82862(10) 0.0804(9) Uani 1 1 d . . .
C251 C 0.98164(17) 0.19218(17) 0.76683(14) 0.0928(11) Uani 1 1 d . . .
C252 C 0.70956(17) 0.26956(13) 0.69312(15) 0.0846(9) Uani 1 1 d . . .
C253 C 0.85045(17) 0.15450(15) 0.55938(10) 0.0807(9) Uani 1 1 d . . .
C254 C 0.71419(16) 0.15238(12) 0.79404(11) 0.0743(8) Uani 1 1 d . . .
C255 C 0.88908(18) 0.12511(15) 0.81388(12) 0.0858(10) Uani 1 1 d . . .
C256 C 0.89100(16) 0.19937(13) 0.56794(10) 0.0732(8) Uani 1 1 d . . .
C257 C 0.73243(19) 0.24293(13) 0.78227(13) 0.0828(9) Uani 1 1 d . . .
C258 C 0.77442(18) 0.14854(12) 0.82059(10) 0.0769(8) Uani 1 1 d . . .
C259 C 0.69580(15) 0.11373(12) 0.75697(12) 0.0750(8) Uani 1 1 d . . .
C260 C 0.77641(17) 0.22188(15) 0.57468(11) 0.0820(9) Uani 1 1 d . . .
N301 N 0.48542(9) 0.59167(7) -0.01150(7) 0.0500(4) Uani 1 1 d . . .
N302 N 0.46975(10) 0.68697(7) -0.02263(7) 0.0534(4) Uani 1 1 d . . .
C301 C 0.41623(13) 0.60673(11) 0.00134(13) 0.0718(7) Uani 1 1 d . . .
H30A H 0.4061 0.5967 0.0374 0.086 Uiso 1 1 calc R . .
H30B H 0.3845 0.5888 -0.0217 0.086 Uiso 1 1 calc R . .
C302 C 0.49868(17) 0.60671(11) -0.06517(10) 0.0735(8) Uani 1 1 d . . .
H30C H 0.4672 0.5888 -0.0884 0.088 Uiso 1 1 calc R . .
H30D H 0.5451 0.5967 -0.0747 0.088 Uiso 1 1 calc R . .
C303 C 0.53085(16) 0.61931(11) 0.02255(12) 0.0746(8) Uani 1 1 d . . .
H30E H 0.5779 0.6102 0.0141 0.090 Uiso 1 1 calc R . .
H30F H 0.5222 0.6093 0.0588 0.090 Uiso 1 1 calc R . .
C304 C 0.40560(12) 0.66309(9) -0.00433(9) 0.0554(5) Uani 1 1 d . . .
H30G H 0.3691 0.6697 -0.0295 0.067 Uiso 1 1 calc R . .
H30H H 0.3922 0.6777 0.0294 0.067 Uiso 1 1 calc R . .
C305 C 0.49062(13) 0.66328(10) -0.07300(9) 0.0584(6) Uani 1 1 d . . .
H30I H 0.5337 0.6780 -0.0848 0.070 Uiso 1 1 calc R . .
H30J H 0.4561 0.6699 -0.0998 0.070 Uiso 1 1 calc R . .
C306 C 0.52252(14) 0.67648(10) 0.01767(10) 0.0612(6) Uani 1 1 d . . .
H30K H 0.5087 0.6909 0.0513 0.073 Uiso 1 1 calc R . .
H30L H 0.5658 0.6920 0.0074 0.073 Uiso 1 1 calc R . .
C307 C 0.46112(15) 0.74231(10) -0.02942(11) 0.0673(7) Uani 1 1 d . . .
H30M H 0.5038 0.7571 -0.0408 0.101 Uiso 1 1 calc R . .
H30N H 0.4476 0.7574 0.0036 0.101 Uiso 1 1 calc R . .
H30O H 0.4263 0.7487 -0.0555 0.101 Uiso 1 1 calc R . .
Cl1 Cl 0.60283(4) 0.32449(3) 0.85712(3) 0.0813(2) Uani 1 1 d DU . .
Cl2 Cl 0.73750(4) 0.35200(4) 0.91851(4) 0.0944(3) Uani 1 1 d DU . .
C401 C 0.66298(12) 0.36398(10) 0.83094(9) 0.0675(7) Uani 1 1 d D . .
C402 C 0.72209(12) 0.37520(10) 0.85733(10) 0.0719(7) Uani 1 1 d D . .
C403 C 0.76928(14) 0.40663(11) 0.83484(12) 0.0826(9) Uani 1 1 d D . .
H403 H 0.8099 0.4142 0.8527 0.099 Uiso 1 1 calc R . .
C404 C 0.75741(16) 0.42708(12) 0.78634(13) 0.0901(10) Uani 1 1 d D . .
H404 H 0.7898 0.4487 0.7710 0.108 Uiso 1 1 calc R . .
C405 C 0.69846(16) 0.41607(11) 0.76019(12) 0.0856(9) Uani 1 1 d D . .
H405 H 0.6903 0.4303 0.7271 0.103 Uiso 1 1 calc R . .
C406 C 0.65124(14) 0.38432(10) 0.78226(10) 0.0741(7) Uani 1 1 d D . .
H406 H 0.6110 0.3765 0.7642 0.089 Uiso 1 1 calc R . .
Cl3 Cl 0.5622(3) 0.3179(3) 0.6711(3) 0.0899(16) Uani 0.18 1 d PDU A 1
Cl4 Cl 0.6579(3) 0.4041(3) 0.6364(2) 0.0963(16) Uani 0.18 1 d PDU A 1
C501 C 0.5380(4) 0.3583(3) 0.6226(4) 0.0712(6) Uiso 0.18 1 d PGD A 1
C502 C 0.5809(4) 0.3967(4) 0.6071(4) 0.0712(6) Uiso 0.18 1 d PGD A 1
C503 C 0.5638(4) 0.4269(4) 0.5653(4) 0.0712(6) Uiso 0.18 1 d PGD A 1
H503 H 0.5932 0.4531 0.5547 0.085 Uiso 0.18 1 calc PR A 1
C504 C 0.5038(5) 0.4188(4) 0.5390(3) 0.0712(6) Uiso 0.18 1 d PGD A 1
H504 H 0.4921 0.4394 0.5104 0.085 Uiso 0.18 1 calc PR A 1
C505 C 0.4609(4) 0.3804(4) 0.5544(4) 0.0712(6) Uiso 0.18 1 d PGD A 1
H505 H 0.4199 0.3748 0.5364 0.085 Uiso 0.18 1 calc PR A 1
C506 C 0.4780(4) 0.3502(4) 0.5962(4) 0.0712(6) Uiso 0.18 1 d PGD A 1
H506 H 0.4487 0.3239 0.6068 0.085 Uiso 0.18 1 calc PR A 1
Cl7 Cl 0.5531(8) 0.4563(4) 0.5508(4) 0.125(5) Uani 0.12 1 d PDU A 2
Cl8 Cl 0.4362(10) 0.3729(8) 0.5488(9) 0.221(11) Uani 0.12 1 d PDU A 2
C801 C 0.5511(7) 0.4068(5) 0.5941(6) 0.0712(6) Uiso 0.12 1 d PGD A 2
C802 C 0.4987(6) 0.3722(5) 0.5948(6) 0.0712(6) Uiso 0.12 1 d PGD A 2
C803 C 0.5011(8) 0.3316(6) 0.6285(7) 0.0712(6) Uiso 0.12 1 d PGD A 2
H803 H 0.4653 0.3080 0.6289 0.085 Uiso 0.12 1 calc PR A 2
C804 C 0.5557(10) 0.3255(6) 0.6614(7) 0.0712(6) Uiso 0.12 1 d PGD A 2
H804 H 0.5573 0.2978 0.6844 0.085 Uiso 0.12 1 calc PR A 2
C805 C 0.6081(8) 0.3601(6) 0.6607(6) 0.0712(6) Uiso 0.12 1 d PGD A 2
H805 H 0.6455 0.3560 0.6833 0.085 Uiso 0.12 1 calc PR A 2
C806 C 0.6058(7) 0.4008(6) 0.6271(6) 0.0712(6) Uiso 0.12 1 d PGD A 2
H806 H 0.6415 0.4244 0.6266 0.085 Uiso 0.12 1 calc PR A 2
Cl9 Cl 0.53246(18) 0.44565(14) 0.53233(15) 0.1239(15) Uani 0.41 1 d PDU A 3
Cl10 Cl 0.65167(16) 0.42914(13) 0.61310(15) 0.1206(12) Uani 0.41 1 d PDU A 3
C901 C 0.5292(2) 0.39849(17) 0.57785(19) 0.0712(6) Uiso 0.41 1 d PGD A 3
C902 C 0.5825(2) 0.39034(17) 0.61161(19) 0.0712(6) Uiso 0.41 1 d PGD A 3
C903 C 0.5798(2) 0.35109(18) 0.64697(19) 0.0712(6) Uiso 0.41 1 d PGD A 3
H903 H 0.6162 0.3455 0.6700 0.085 Uiso 0.41 1 calc PR A 3
C904 C 0.5236(3) 0.31998(18) 0.6486(2) 0.0712(6) Uiso 0.41 1 d PGD A 3
H904 H 0.5218 0.2932 0.6727 0.085 Uiso 0.41 1 calc PR A 3
C905 C 0.4703(2) 0.32813(18) 0.6148(2) 0.0712(6) Uiso 0.41 1 d PGD A 3
H905 H 0.4319 0.3069 0.6159 0.085 Uiso 0.41 1 calc PR A 3
C906 C 0.47307(19) 0.36738(18) 0.57944(19) 0.0712(6) Uiso 0.41 1 d PGD A 3
H906 H 0.4366 0.3729 0.5564 0.085 Uiso 0.41 1 calc PR A 3
Cl11 Cl 0.44144(17) 0.35513(14) 0.5617(2) 0.1055(14) Uani 0.29 1 d PDU A 4
Cl12 Cl 0.5320(2) 0.30735(12) 0.65117(15) 0.0877(10) Uani 0.29 1 d PDU A 4
C1S C 0.5153(3) 0.3832(2) 0.5819(3) 0.0712(6) Uiso 0.29 1 d PGD A 4
C2S C 0.5540(3) 0.36250(19) 0.6213(2) 0.0712(6) Uiso 0.29 1 d PGD A 4
C3S C 0.6121(3) 0.3868(2) 0.6379(3) 0.0712(6) Uiso 0.29 1 d PGD A 4
H3S H 0.6385 0.3726 0.6648 0.085 Uiso 0.29 1 calc PR A 4
C4S C 0.6314(3) 0.4318(2) 0.6151(3) 0.0712(6) Uiso 0.29 1 d PGD A 4
H4S H 0.6711 0.4483 0.6264 0.085 Uiso 0.29 1 calc PR A 4
C5S C 0.5927(3) 0.45248(19) 0.5757(3) 0.0712(6) Uiso 0.29 1 d PGD A 4
H5S H 0.6059 0.4832 0.5601 0.085 Uiso 0.29 1 calc PR A 4
C6S C 0.5347(3) 0.4282(2) 0.5591(2) 0.0712(6) Uiso 0.29 1 d PGD A 4
H6S H 0.5082 0.4424 0.5322 0.085 Uiso 0.29 1 calc PR A 4
C601 C 0.74209(14) 0.32927(11) 0.49765(11) 0.0767(10) Uani 0.80 1 d PG B 1
H601 H 0.7779 0.3363 0.5209 0.092 Uiso 0.80 1 calc PR B 1
C602 C 0.68058(16) 0.35351(10) 0.50324(12) 0.0873(12) Uani 0.80 1 d PG B 1
H602 H 0.6743 0.3771 0.5303 0.105 Uiso 0.80 1 calc PR B 1
C603 C 0.62823(13) 0.34317(11) 0.46919(13) 0.0808(11) Uani 0.80 1 d PG B 1
H603 H 0.5862 0.3597 0.4730 0.097 Uiso 0.80 1 calc PR B 1
C604 C 0.63740(11) 0.30859(13) 0.42955(11) 0.0725(10) Uani 0.80 1 d PG B 1
H604 H 0.6016 0.3015 0.4063 0.087 Uiso 0.80 1 calc PR B 1
C605 C 0.69892(13) 0.28435(12) 0.42396(10) 0.0655(9) Uani 0.80 1 d PG B 1
H605 H 0.7052 0.2607 0.3969 0.079 Uiso 0.80 1 calc PR B 1
C606 C 0.75126(11) 0.29469(11) 0.45801(11) 0.0621(9) Uani 0.80 1 d PG B 1
C607 C 0.8155(7) 0.2709(6) 0.4503(7) 0.072(3) Uani 0.80 1 d P B 1
N601 N 0.8672(2) 0.25262(18) 0.44521(15) 0.0915(12) Uani 0.80 1 d P B 1
Cl5 Cl 0.79662(18) 0.35705(13) 0.52193(16) 0.0767(9) Uani 0.20 1 d PDU C 2
Cl6 Cl 0.8261(6) 0.2606(5) 0.4525(7) 0.065(2) Uani 0.20 1 d PDU C 2
C701 C 0.7359(3) 0.3317(3) 0.4822(2) 0.062(2) Uiso 0.20 1 d PGD C 2
C702 C 0.7488(4) 0.2895(3) 0.4522(4) 0.062(2) Uiso 0.20 1 d PGD C 2
C703 C 0.6987(6) 0.2700(4) 0.4205(5) 0.062(2) Uiso 0.20 1 d PGD C 2
H703 H 0.7075 0.2412 0.4000 0.074 Uiso 0.20 1 calc PR C 2
C704 C 0.6357(5) 0.2927(4) 0.4189(4) 0.062(2) Uiso 0.20 1 d PGD C 2
H704 H 0.6015 0.2793 0.3972 0.074 Uiso 0.20 1 calc PR C 2
C705 C 0.6228(4) 0.3349(4) 0.4489(4) 0.062(2) Uiso 0.20 1 d PGD C 2
H705 H 0.5798 0.3504 0.4478 0.074 Uiso 0.20 1 calc PR C 2
C706 C 0.6730(4) 0.3544(3) 0.4806(4) 0.062(2) Uiso 0.20 1 d PGD C 2
H706 H 0.6642 0.3832 0.5011 0.074 Uiso 0.20 1 calc PR C 2

loop_
_atom_site_aniso_label
_atom_site_aniso_U_11
_atom_site_aniso_U_22
_atom_site_aniso_U_33
_atom_site_aniso_U_23
_atom_site_aniso_U_13
_atom_site_aniso_U_12
Co1 0.0450(2) 0.0557(3) 0.0386(2) -0.00071(16) -0.00115(15) 0.00019(17)
N101 0.0464(9) 0.0538(10) 0.0415(9) -0.0003(7) -0.0015(7) -0.0009(8)
N102 0.0511(10) 0.0551(11) 0.0404(9) 0.0000(7) 0.0000(7) 0.0004(8)
C101 0.0484(11) 0.0538(12) 0.0458(11) 0.0023(9) 0.0009(9) 0.0018(9)
C102 0.0458(11) 0.0510(12) 0.0439(11) 0.0019(9) 0.0013(8) 0.0006(9)
C103 0.0505(12) 0.0563(13) 0.0456(11) -0.0009(9) 0.0030(9) 0.0005(10)
C104 0.0577(13) 0.0534(12) 0.0436(11) -0.0021(9) 0.0012(9) -0.0010(10)
C105 0.0510(11) 0.0477(11) 0.0403(10) 0.0004(8) -0.0006(9) -0.0008(9)
C106 0.0519(12) 0.0497(12) 0.0428(11) 0.0001(9) -0.0030(9) 0.0008(9)
C107 0.0504(11) 0.0566(13) 0.0405(11) 0.0006(9) -0.0034(9) 0.0018(10)
C108 0.0503(12) 0.0699(15) 0.0457(12) -0.0027(10) -0.0050(9) 0.0002(11)
C109 0.0480(12) 0.0768(16) 0.0491(12) 0.0012(11) -0.0032(10) -0.0024(11)
C110 0.0454(11) 0.0623(13) 0.0423(11) 0.0021(9) -0.0009(9) 0.0007(10)
C111 0.0470(11) 0.0683(15) 0.0448(11) -0.0012(10) -0.0016(9) -0.0011(10)
C112 0.0546(13) 0.0784(17) 0.0603(15) 0.0069(12) -0.0009(11) 0.0048(12)
C113 0.0520(14) 0.102(2) 0.0779(19) -0.0003(16) 0.0006(13) 0.0110(14)
C114 0.0474(13) 0.117(2) 0.0669(17) -0.0116(16) 0.0059(12) -0.0018(15)
C115 0.0648(16) 0.092(2) 0.0548(14) -0.0047(13) 0.0055(12) -0.0151(15)
C116 0.0567(13) 0.0737(16) 0.0507(13) 0.0029(11) -0.0006(10) -0.0036(12)
C117 0.0459(11) 0.0559(13) 0.0425(11) -0.0021(9) -0.0011(8) -0.0036(9)
C118 0.0775(17) 0.0554(14) 0.0515(13) -0.0024(10) -0.0060(11) 0.0004(12)
C119 0.0818(18) 0.0634(15) 0.0560(14) -0.0140(12) -0.0019(13) -0.0034(13)
C120 0.0644(15) 0.0822(18) 0.0431(12) -0.0076(11) -0.0001(10) -0.0116(13)
C121 0.0639(15) 0.0702(16) 0.0466(12) 0.0063(11) -0.0085(10) -0.0046(12)
C122 0.0565(13) 0.0562(13) 0.0471(12) -0.0016(9) -0.0044(10) 0.0001(10)
C201 0.103(2) 0.074(2) 0.077(2) 0.0294(16) 0.0113(18) -0.0076(17)
C202 0.0504(15) 0.115(3) 0.106(3) 0.029(2) 0.0132(15) 0.0126(16)
C203 0.105(3) 0.088(2) 0.0604(17) -0.0168(15) 0.0189(17) -0.0057(19)
C204 0.0579(17) 0.116(3) 0.115(3) 0.032(2) 0.0002(17) 0.0194(18)
C205 0.082(2) 0.109(3) 0.087(2) 0.036(2) -0.0224(18) 0.0097(19)
C206 0.0620(16) 0.091(2) 0.0761(19) 0.0057(16) 0.0199(14) 0.0080(15)
C207 0.094(2) 0.0661(18) 0.096(2) 0.0011(16) 0.0067(19) -0.0290(17)
C208 0.0564(16) 0.112(3) 0.102(3) 0.016(2) 0.0031(16) 0.0189(17)
C209 0.087(2) 0.0745(19) 0.0766(19) 0.0124(15) 0.0091(16) -0.0279(16)
C210 0.086(2) 0.077(2) 0.093(2) 0.0261(17) -0.0005(18) 0.0268(17)
C211 0.0650(16) 0.086(2) 0.0649(16) 0.0102(14) 0.0181(13) -0.0045(14)
C212 0.117(3) 0.082(2) 0.081(2) -0.0290(17) 0.004(2) -0.023(2)
C213 0.0507(14) 0.097(2) 0.090(2) 0.0115(18) 0.0024(14) -0.0156(14)
C214 0.092(2) 0.0642(18) 0.093(2) -0.0047(15) 0.0091(18) -0.0275(16)
C215 0.098(2) 0.0640(18) 0.090(2) -0.0023(15) 0.0269(19) 0.0163(16)
C216 0.092(2) 0.0716(19) 0.080(2) 0.0295(16) 0.0110(17) -0.0033(16)
C217 0.098(2) 0.089(2) 0.0639(18) 0.0276(16) 0.0001(16) -0.0075(18)
C218 0.0617(16) 0.0808(19) 0.0783(19) 0.0115(15) 0.0125(14) -0.0163(14)
C219 0.102(2) 0.0515(16) 0.097(2) 0.0030(14) 0.0149(19) -0.0063(15)
C220 0.121(3) 0.0578(17) 0.083(2) -0.0113(15) 0.012(2) 0.0022(17)
C221 0.0770(19) 0.104(3) 0.0729(19) 0.0245(18) -0.0147(16) 0.0139(18)
C222 0.094(2) 0.0628(18) 0.098(2) 0.0045(16) 0.0266(19) 0.0161(16)
C223 0.085(2) 0.091(2) 0.077(2) -0.0131(17) 0.0006(16) -0.0383(18)
C224 0.101(2) 0.0606(17) 0.087(2) 0.0214(15) 0.0090(18) 0.0090(16)
C225 0.0550(15) 0.119(3) 0.0738(19) 0.0131(18) -0.0151(14) 0.0042(17)
C226 0.0650(17) 0.105(3) 0.079(2) 0.0021(17) -0.0103(15) -0.0295(17)
C227 0.0558(16) 0.109(3) 0.091(2) 0.0146(19) 0.0128(15) 0.0082(16)
C228 0.108(3) 0.091(2) 0.0549(16) -0.0195(15) 0.0138(16) -0.0156(19)
C229 0.113(3) 0.080(2) 0.074(2) -0.0256(16) 0.0103(19) -0.021(2)
C230 0.089(2) 0.080(2) 0.090(2) 0.0289(18) -0.0008(18) 0.0197(17)
C231 0.092(2) 0.117(3) 0.0630(18) -0.0016(18) -0.0277(17) -0.027(2)
C232 0.093(2) 0.122(3) 0.0468(15) 0.0046(16) -0.0171(14) -0.015(2)
C233 0.0622(17) 0.129(3) 0.0703(19) 0.0041(19) -0.0211(14) -0.0204(18)
C234 0.099(3) 0.099(3) 0.076(2) -0.0277(18) -0.0056(18) -0.031(2)
C235 0.119(3) 0.0601(18) 0.087(2) -0.0100(15) 0.015(2) 0.0020(18)
C236 0.0628(17) 0.114(3) 0.085(2) 0.0107(19) -0.0149(15) -0.0318(18)
C237 0.110(3) 0.104(3) 0.078(2) -0.0282(19) -0.011(2) -0.038(2)
C238 0.0681(17) 0.088(2) 0.0698(18) -0.0008(15) 0.0200(14) 0.0038(15)
C239 0.0768(18) 0.0713(18) 0.083(2) 0.0156(15) 0.0115(15) -0.0202(15)
C240 0.090(2) 0.082(2) 0.078(2) -0.0051(16) 0.0256(17) 0.0105(18)
C241 0.087(2) 0.092(2) 0.085(2) -0.0113(18) -0.0050(18) -0.0410(19)
C242 0.0526(14) 0.096(2) 0.084(2) -0.0009(17) 0.0047(14) -0.0172(14)
C243 0.086(2) 0.120(3) 0.0446(14) 0.0034(15) -0.0125(14) -0.0061(19)
C244 0.090(2) 0.092(2) 0.0600(17) 0.0271(15) 0.0084(15) 0.0078(17)
C245 0.0717(19) 0.078(2) 0.113(3) 0.0156(19) 0.0089(18) 0.0227(16)
C246 0.0582(16) 0.127(3) 0.085(2) 0.025(2) -0.0219(15) 0.0061(18)
C247 0.107(3) 0.0510(16) 0.097(2) 0.0024(14) 0.014(2) -0.0070(15)
C248 0.091(2) 0.0632(17) 0.085(2) 0.0198(15) 0.0113(17) 0.0097(15)
C249 0.080(2) 0.117(3) 0.0559(16) -0.0088(16) -0.0210(15) -0.0185(19)
C250 0.091(2) 0.107(3) 0.0427(14) -0.0066(14) -0.0016(13) -0.0101(19)
C251 0.0677(19) 0.130(3) 0.081(2) 0.015(2) -0.0292(17) -0.024(2)
C252 0.0719(19) 0.082(2) 0.100(3) 0.0128(18) 0.0105(17) 0.0220(16)
C253 0.085(2) 0.115(3) 0.0418(14) -0.0057(14) 0.0048(13) -0.0031(19)
C254 0.0775(18) 0.088(2) 0.0576(15) 0.0035(14) 0.0160(14) -0.0146(15)
C255 0.081(2) 0.118(3) 0.0590(17) 0.0316(17) -0.0131(15) -0.0012(19)
C256 0.0792(18) 0.092(2) 0.0487(14) 0.0119(13) 0.0108(13) -0.0003(16)
C257 0.098(2) 0.079(2) 0.0718(19) -0.0092(15) 0.0261(17) 0.0064(17)
C258 0.097(2) 0.086(2) 0.0476(14) 0.0105(13) 0.0111(14) -0.0071(17)
C259 0.0719(17) 0.085(2) 0.0686(17) 0.0026(14) 0.0165(14) -0.0226(15)
C260 0.0781(19) 0.115(3) 0.0529(15) 0.0276(16) -0.0101(14) 0.0044(18)
N301 0.0497(10) 0.0550(11) 0.0455(10) -0.0001(8) -0.0021(7) 0.0004(8)
N302 0.0565(11) 0.0515(11) 0.0522(11) 0.0008(8) -0.0016(9) -0.0019(8)
C301 0.0540(14) 0.0596(15) 0.102(2) 0.0077(14) 0.0129(14) 0.0022(12)
C302 0.110(2) 0.0620(16) 0.0482(14) 0.0013(11) 0.0139(14) 0.0067(15)
C303 0.0809(18) 0.0622(16) 0.0809(19) -0.0002(13) -0.0347(15) -0.0021(14)
C304 0.0506(12) 0.0604(14) 0.0553(13) 0.0004(10) 0.0035(10) 0.0005(10)
C305 0.0648(14) 0.0647(15) 0.0456(12) 0.0037(10) 0.0058(10) 0.0011(11)
C306 0.0626(14) 0.0622(15) 0.0589(14) -0.0037(11) -0.0126(12) -0.0059(12)
C307 0.0810(18) 0.0530(14) 0.0679(16) 0.0025(11) -0.0007(13) 0.0005(12)
Cl1 0.0709(4) 0.0945(5) 0.0787(5) 0.0022(4) 0.0013(3) -0.0205(4)
Cl2 0.0809(5) 0.1058(6) 0.0965(6) 0.0122(5) -0.0148(4) -0.0183(4)
C401 0.0623(15) 0.0667(16) 0.0734(17) -0.0083(13) 0.0087(13) -0.0011(12)
C402 0.0667(16) 0.0656(17) 0.0834(19) -0.0066(14) 0.0076(14) -0.0013(13)
C403 0.0638(17) 0.0744(19) 0.110(3) -0.0025(17) 0.0111(16) -0.0057(14)
C404 0.089(2) 0.0689(19) 0.112(3) 0.0038(18) 0.026(2) -0.0063(17)
C405 0.101(2) 0.0718(19) 0.083(2) 0.0052(16) 0.0231(19) 0.0060(17)
C406 0.0826(19) 0.0675(17) 0.0722(18) -0.0100(14) 0.0054(15) 0.0055(14)
Cl3 0.083(4) 0.094(4) 0.093(4) 0.016(3) 0.003(3) 0.011(3)
Cl4 0.087(3) 0.105(4) 0.096(4) 0.000(3) -0.022(3) -0.023(3)
Cl7 0.209(13) 0.072(5) 0.093(6) 0.008(4) -0.048(7) 0.004(6)
Cl8 0.240(17) 0.256(19) 0.166(13) -0.009(13) -0.053(12) 0.018(14)
Cl9 0.106(2) 0.122(3) 0.144(3) 0.073(3) 0.042(2) 0.0354(18)
Cl10 0.113(2) 0.108(2) 0.141(3) -0.0282(18) 0.0326(19) -0.0534(19)
Cl11 0.0689(17) 0.0687(18) 0.179(4) -0.030(2) -0.022(2) -0.0059(14)
Cl12 0.107(3) 0.0697(18) 0.086(2) 0.0028(16) 0.0321(19) -0.0069(18)
C601 0.092(3) 0.081(3) 0.058(2) 0.0032(17) -0.0050(19) -0.016(2)
C602 0.108(3) 0.074(3) 0.079(3) -0.009(2) 0.016(2) 0.000(2)
C603 0.074(2) 0.082(3) 0.087(3) 0.001(2) 0.011(2) 0.004(2)
C604 0.060(2) 0.084(3) 0.074(2) 0.006(2) -0.0003(17) -0.0017(19)
C605 0.063(2) 0.080(3) 0.0532(18) 0.0042(17) -0.0034(14) -0.0021(18)
C606 0.0611(18) 0.077(2) 0.0479(17) 0.0140(15) -0.0034(13) -0.0069(16)
C607 0.063(4) 0.099(8) 0.054(3) 0.010(5) -0.009(3) -0.001(3)
N601 0.063(2) 0.130(3) 0.081(2) 0.012(2) -0.009(2) 0.008(2)
Cl5 0.073(2) 0.065(2) 0.092(2) -0.0080(17) -0.0276(18) 0.0013(16)
Cl6 0.063(5) 0.077(4) 0.055(3) 0.007(3) -0.009(3) 0.000(3)

loop_
_atom_type_symbol
_atom_type_description
_atom_type_scat_dispersion_real
_atom_type_scat_dispersion_imag
_atom_type_scat_source
C C 0.0033 0.0016 'International Tables Vol C Tables 4.2.6.8 and 6.1.1.4'
H H 0.0000 0.0000 'International Tables Vol C Tables 4.2.6.8 and 6.1.1.4'
N N 0.0061 0.0033 'International Tables Vol C Tables 4.2.6.8 and 6.1.1.4'
Cl Cl 0.1484 0.1585 'International Tables Vol C Tables 4.2.6.8 and 6.1.1.4'
Co Co 0.3494 0.9721 'International Tables Vol C Tables 4.2.6.8 and 6.1.1.4'

loop_
_geom_angle_atom_site_label_1
_geom_angle_atom_site_label_2
_geom_angle_atom_site_label_3
_geom_angle
_geom_angle_site_symmetry_1
_geom_angle_site_symmetry_3
_geom_angle_publ_flag
N101 Co1 N101 180.00(11) 5_665 . ?
N101 Co1 N102 89.83(7) 5_665 . ?
N101 Co1 N102 90.17(7) . . ?
N101 Co1 N102 90.17(7) 5_665 5_665 ?
N101 Co1 N102 89.83(7) . 5_665 ?
N102 Co1 N102 180.00(11) . 5_665 ?
C105 N101 C102 105.35(17) . . ?
C105 N101 Co1 126.89(14) . . ?
C102 N101 Co1 127.75(14) . . ?
C110 N102 C107 104.84(18) . . ?
C110 N102 Co1 127.64(14) . . ?
C107 N102 Co1 127.29(15) . . ?
C102 C101 C110 123.4(2) . 5_665 ?
C102 C101 C111 117.91(19) . . ?
C110 C101 C111 118.66(19) 5_665 . ?
N101 C102 C101 126.01(19) . . ?
N101 C102 C103 110.15(19) . . ?
C101 C102 C103 123.8(2) . . ?
C104 C103 C102 106.9(2) . . ?
C104 C103 H103 126.6 . . ?
C102 C103 H103 126.6 . . ?
C103 C104 C105 107.8(2) . . ?
C103 C104 H104 126.1 . . ?
C105 C104 H104 126.1 . . ?
N101 C105 C106 126.60(19) . . ?
N101 C105 C104 109.87(19) . . ?
C106 C105 C104 123.53(19) . . ?
C107 C106 C105 123.4(2) . . ?
C107 C106 C117 120.10(19) . . ?
C105 C106 C117 116.46(19) . . ?
C106 C107 N102 125.6(2) . . ?
C106 C107 C108 124.1(2) . . ?
N102 C107 C108 110.26(19) . . ?
C109 C108 C107 107.1(2) . . ?
C109 C108 H108 126.4 . . ?
C107 C108 H108 126.4 . . ?
C108 C109 C110 107.3(2) . . ?
C108 C109 H109 126.4 . . ?
C110 C109 H109 126.4 . . ?
N102 C110 C101 125.2(2) . 5_665 ?
N102 C110 C109 110.50(19) . . ?
C101 C110 C109 124.3(2) 5_665 . ?
C112 C111 C116 117.9(2) . . ?
C112 C111 C101 121.0(2) . . ?
C116 C111 C101 121.0(2) . . ?
C113 C112 C111 121.2(3) . . ?
C113 C112 H112 119.4 . . ?
C111 C112 H112 119.4 . . ?
C112 C113 C114 120.2(3) . . ?
C112 C113 H113 119.9 . . ?
C114 C113 H113 119.9 . . ?
C115 C114 C113 119.9(3) . . ?
C115 C114 H114 120.1 . . ?
C113 C114 H114 120.1 . . ?
C114 C115 C116 120.0(3) . . ?
C114 C115 H115 120.0 . . ?
C116 C115 H115 120.0 . . ?
C115 C116 C111 120.8(3) . . ?
C115 C116 H116 119.6 . . ?
C111 C116 H116 119.6 . . ?
C122 C117 C118 118.6(2) . . ?
C122 C117 C106 120.5(2) . . ?
C118 C117 C106 120.6(2) . . ?
C119 C118 C117 120.8(2) . . ?
C119 C118 H118 119.6 . . ?
C117 C118 H118 119.6 . . ?
C120 C119 C118 120.4(2) . . ?
C120 C119 H119 119.8 . . ?
C118 C119 H119 119.8 . . ?
C119 C120 C121 119.4(2) . . ?
C119 C120 H120 120.3 . . ?
C121 C120 H120 120.3 . . ?
C122 C121 C120 120.0(2) . . ?
C122 C121 H121 120.0 . . ?
C120 C121 H121 120.0 . . ?
C117 C122 C121 120.7(2) . . ?
C117 C122 H122 119.7 . . ?
C121 C122 H122 119.7 . . ?
C217 C201 C209 120.3(3) . . ?
C217 C201 C224 119.1(3) . . ?
C209 C201 C224 108.8(3) . . ?
C204 C202 C213 118.8(4) . . ?
C204 C202 C206 120.1(4) . . ?
C213 C202 C206 108.8(3) . . ?
C253 C203 C240 119.8(3) . . ?
C253 C203 C229 120.4(3) . . ?
C240 C203 C229 107.8(3) . . ?
C202 C204 C245 119.2(4) . . ?
C202 C204 C246 119.7(4) . . ?
C245 C204 C246 109.1(3) . . ?
C255 C205 C230 119.3(3) . . ?
C255 C205 C246 120.3(4) . . ?
C230 C205 C246 108.5(4) . . ?
C240 C206 C211 120.9(3) . . ?
C240 C206 C202 120.5(3) . . ?
C211 C206 C202 106.4(3) . . ?
C241 C207 C239 120.2(3) . . ?
C241 C207 C219 119.2(3) . . ?
C239 C207 C219 108.5(3) . . ?
C227 C208 C225 120.6(4) . . ?
C227 C208 C252 118.9(4) . . ?
C225 C208 C252 108.9(3) . . ?
C259 C209 C214 120.0(3) . . ?
C259 C209 C201 120.4(3) . . ?
C214 C209 C201 107.4(3) . . ?
C248 C210 C221 120.9(3) . . ?
C248 C210 C252 119.0(3) . . ?
C221 C210 C252 108.3(3) . . ?
C256 C211 C206 119.7(3) . . ?
C256 C211 C218 119.5(3) . . ?
C206 C211 C218 109.1(3) . . ?
C237 C212 C220 120.3(4) . . ?
C237 C212 C228 119.7(4) . . ?
C220 C212 C228 108.0(3) . . ?
C236 C213 C218 119.9(3) . . ?
C236 C213 C202 121.5(3) . . ?
C218 C213 C202 106.9(3) . . ?
C223 C214 C209 120.2(3) . . ?
C223 C214 C247 119.6(3) . . ?
C209 C214 C247 108.2(3) . . ?
C252 C215 C220 120.0(3) . . ?
C252 C215 C257 119.5(3) . . ?
C220 C215 C257 108.6(3) . . ?
C244 C216 C239 120.3(3) . . ?
C244 C216 C248 119.5(3) . . ?
C239 C216 C248 108.2(3) . . ?
C201 C217 C255 120.0(3) . . ?
C201 C217 C258 119.1(3) . . ?
C255 C217 C258 109.1(3) . . ?
C239 C218 C213 119.6(3) . . ?
C239 C218 C211 119.1(3) . . ?
C213 C218 C211 108.9(3) . . ?
C220 C219 C248 120.2(3) . . ?
C220 C219 C207 119.7(3) . . ?
C248 C219 C207 108.4(3) . . ?
C219 C220 C215 120.3(3) . . ?
C219 C220 C212 120.0(4) . . ?
C215 C220 C212 107.1(3) . . ?
C260 C221 C210 119.1(3) . . ?
C260 C221 C225 120.3(4) . . ?
C210 C221 C225 108.8(3) . . ?
C245 C222 C235 120.0(3) . . ?
C245 C222 C240 119.9(3) . . ?
C235 C222 C240 107.7(3) . . ?
C214 C223 C226 120.6(3) . . ?
C214 C223 C234 120.2(4) . . ?
C226 C223 C234 107.4(3) . . ?
C230 C224 C247 120.6(3) . . ?
C230 C224 C201 120.6(3) . . ?
C247 C224 C201 106.9(3) . . ?
C233 C225 C221 119.5(3) . . ?
C233 C225 C208 120.6(3) . . ?
C221 C225 C208 107.5(3) . . ?
C242 C226 C223 119.5(3) . . ?
C242 C226 C233 119.6(3) . . ?
C223 C226 C233 109.0(3) . . ?
C208 C227 C238 120.8(3) . . ?
C208 C227 C242 118.7(3) . . ?
C238 C227 C242 108.7(3) . . ?
C250 C228 C257 119.9(3) . . ?
C250 C228 C212 120.3(4) . . ?
C257 C228 C212 107.3(3) . . ?
C234 C229 C235 120.0(3) . . ?
C234 C229 C203 120.0(4) . . ?
C235 C229 C203 108.0(3) . . ?
C224 C230 C205 119.9(3) . . ?
C224 C230 C245 119.5(3) . . ?
C205 C230 C245 108.4(3) . . ?
C232 C231 C251 120.2(4) . . ?
C232 C231 C237 120.6(4) . . ?
C251 C231 C237 107.7(3) . . ?
C231 C232 C250 119.9(4) . . ?
C231 C232 C255 120.2(4) . . ?
C250 C232 C255 108.1(3) . . ?
C225 C233 C226 119.3(3) . . ?
C225 C233 C249 119.8(3) . . ?
C226 C233 C249 108.7(3) . . ?
C229 C234 C249 119.7(3) . . ?
C229 C234 C223 120.3(4) . . ?
C249 C234 C223 108.2(3) . . ?
C247 C235 C222 119.8(4) . . ?
C247 C235 C229 120.6(4) . . ?
C222 C235 C229 107.8(3) . . ?
C213 C236 C241 119.2(3) . . ?
C213 C236 C251 119.1(4) . . ?
C241 C236 C251 109.5(3) . . ?
C212 C237 C231 120.2(4) . . ?
C212 C237 C241 120.2(4) . . ?
C231 C237 C241 107.7(4) . . ?
C257 C238 C254 121.0(3) . . ?
C257 C238 C227 119.9(3) . . ?
C254 C238 C227 106.8(3) . . ?
C218 C239 C207 120.0(3) . . ?
C218 C239 C216 120.2(3) . . ?
C207 C239 C216 107.8(3) . . ?
C206 C240 C203 119.9(3) . . ?
C206 C240 C222 119.0(3) . . ?
C203 C240 C222 108.8(3) . . ?
C207 C241 C236 121.0(3) . . ?
C207 C241 C237 120.5(4) . . ?
C236 C241 C237 107.0(4) . . ?
C226 C242 C259 120.2(3) . . ?
C226 C242 C227 121.1(3) . . ?
C259 C242 C227 106.6(3) . . ?
C249 C243 C260 120.5(3) . . ?
C249 C243 C253 119.9(3) . . ?
C260 C243 C253 108.0(3) . . ?
C216 C244 C256 119.4(3) . . ?
C216 C244 C260 120.3(3) . . ?
C256 C244 C260 108.4(3) . . ?
C222 C245 C204 121.3(3) . . ?
C222 C245 C230 120.0(3) . . ?
C204 C245 C230 107.3(4) . . ?
C251 C246 C204 121.5(3) . . ?
C251 C246 C205 119.3(4) . . ?
C204 C246 C205 106.7(4) . . ?
C235 C247 C224 120.1(3) . . ?
C235 C247 C214 119.2(3) . . ?
C224 C247 C214 108.7(3) . . ?
C210 C248 C219 120.6(3) . . ?
C210 C248 C216 119.7(3) . . ?
C219 C248 C216 107.2(3) . . ?
C243 C249 C233 120.1(4) . . ?
C243 C249 C234 121.3(3) . . ?
C233 C249 C234 106.7(3) . . ?
C228 C250 C232 119.3(3) . . ?
C228 C250 C258 120.1(3) . . ?
C232 C250 C258 109.1(3) . . ?
C246 C251 C231 120.3(3) . . ?
C246 C251 C236 119.4(4) . . ?
C231 C251 C236 108.1(4) . . ?
C215 C252 C208 121.4(3) . . ?
C215 C252 C210 119.8(3) . . ?
C208 C252 C210 106.6(3) . . ?
C203 C253 C256 120.4(3) . . ?
C203 C253 C243 118.9(3) . . ?
C256 C253 C243 108.1(3) . . ?
C258 C254 C238 119.4(3) . . ?
C258 C254 C259 119.5(3) . . ?
C238 C254 C259 109.3(3) . . ?
C205 C255 C217 121.0(4) . . ?
C205 C255 C232 119.8(3) . . ?
C217 C255 C232 106.8(3) . . ?
C211 C256 C244 121.5(3) . . ?
C211 C256 C253 119.2(3) . . ?
C244 C256 C253 107.8(3) . . ?
C238 C257 C228 119.6(3) . . ?
C238 C257 C215 119.4(3) . . ?
C228 C257 C215 109.0(3) . . ?
C254 C258 C250 120.0(3) . . ?
C254 C258 C217 121.3(3) . . ?
C250 C258 C217 106.9(3) . . ?
C209 C259 C242 119.5(3) . . ?
C209 C259 C254 119.4(3) . . ?
C242 C259 C254 108.6(3) . . ?
C221 C260 C243 119.8(3) . . ?
C221 C260 C244 120.6(3) . . ?
C243 C260 C244 107.7(3) . . ?
C303 N301 C302 108.7(2) . . ?
C303 N301 C301 107.7(2) . . ?
C302 N301 C301 107.9(2) . . ?
C307 N302 C304 111.0(2) . . ?
C307 N302 C306 110.17(19) . . ?
C304 N302 C306 107.16(19) . . ?
C307 N302 C305 110.11(19) . . ?
C304 N302 C305 109.18(18) . . ?
C306 N302 C305 109.19(19) . . ?
N301 C301 C304 112.2(2) . . ?
N301 C301 H30A 109.2 . . ?
C304 C301 H30A 109.2 . . ?
N301 C301 H30B 109.2 . . ?
C304 C301 H30B 109.2 . . ?
H30A C301 H30B 107.9 . . ?
N301 C302 C305 112.0(2) . . ?
N301 C302 H30C 109.2 . . ?
C305 C302 H30C 109.2 . . ?
N301 C302 H30D 109.2 . . ?
C305 C302 H30D 109.2 . . ?
H30C C302 H30D 107.9 . . ?
N301 C303 C306 112.6(2) . . ?
N301 C303 H30E 109.1 . . ?
C306 C303 H30E 109.1 . . ?
N301 C303 H30F 109.1 . . ?
C306 C303 H30F 109.1 . . ?
H30E C303 H30F 107.8 . . ?
N302 C304 C301 109.30(19) . . ?
N302 C304 H30G 109.8 . . ?
C301 C304 H30G 109.8 . . ?
N302 C304 H30H 109.8 . . ?
C301 C304 H30H 109.8 . . ?
H30G C304 H30H 108.3 . . ?
N302 C305 C302 109.14(19) . . ?
N302 C305 H30I 109.9 . . ?
C302 C305 H30I 109.9 . . ?
N302 C305 H30J 109.9 . . ?
C302 C305 H30J 109.9 . . ?
H30I C305 H30J 108.3 . . ?
N302 C306 C303 108.43(19) . . ?
N302 C306 H30K 110.0 . . ?
C303 C306 H30K 110.0 . . ?
N302 C306 H30L 110.0 . . ?
C303 C306 H30L 110.0 . . ?
H30K C306 H30L 108.4 . . ?
N302 C307 H30M 109.5 . . ?
N302 C307 H30N 109.5 . . ?
H30M C307 H30N 109.5 . . ?
N302 C307 H30O 109.5 . . ?
H30M C307 H30O 109.5 . . ?
H30N C307 H30O 109.5 . . ?
C406 C401 C402 120.1(2) . . ?
C406 C401 Cl1 118.38(19) . . ?
C402 C401 Cl1 121.49(19) . . ?
C403 C402 C401 119.7(2) . . ?
C403 C402 Cl2 118.8(2) . . ?
C401 C402 Cl2 121.50(18) . . ?
C402 C403 C404 120.1(3) . . ?
C402 C403 H403 119.9 . . ?
C404 C403 H403 119.9 . . ?
C405 C404 C403 120.1(3) . . ?
C405 C404 H404 119.9 . . ?
C403 C404 H404 119.9 . . ?
C404 C405 C406 120.1(3) . . ?
C404 C405 H405 120.0 . . ?
C406 C405 H405 120.0 . . ?
C405 C406 C401 119.8(2) . . ?
C405 C406 H406 120.1 . . ?
C401 C406 H406 120.1 . . ?
C502 C501 C506 120.0 . . ?
C502 C501 Cl3 119.9(3) . . ?
C506 C501 Cl3 119.9(3) . . ?
C503 C502 C501 120.0 . . ?
C503 C502 Cl4 119.6(3) . . ?
C501 C502 Cl4 120.3(3) . . ?
C502 C503 C504 120.0 . . ?
C502 C503 H503 120.0 . . ?
C504 C503 H503 120.0 . . ?
C505 C504 C503 120.0 . . ?
C505 C504 H504 120.0 . . ?
C503 C504 H504 120.0 . . ?
C506 C505 C504 120.0 . . ?
C506 C505 H505 120.0 . . ?
C504 C505 H505 120.0 . . ?
C505 C506 C501 120.0 . . ?
C505 C506 H506 120.0 . . ?
C501 C506 H506 120.0 . . ?
C802 C801 C806 120.0 . . ?
C802 C801 Cl7 122.1(4) . . ?
C806 C801 Cl7 117.8(4) . . ?
C801 C802 C803 120.0 . . ?
C801 C802 Cl8 121.7(4) . . ?
C803 C802 Cl8 117.6(4) . . ?
C804 C803 C802 120.0 . . ?
C804 C803 H803 120.0 . . ?
C802 C803 H803 120.0 . . ?
C803 C804 C805 120.0 . . ?
C803 C804 H804 120.0 . . ?
C805 C804 H804 120.0 . . ?
C806 C805 C804 120.0 . . ?
C806 C805 H805 120.0 . . ?
C804 C805 H805 120.0 . . ?
C805 C806 C801 120.0 . . ?
C805 C806 H806 120.0 . . ?
C801 C806 H806 120.0 . . ?
C902 C901 C906 120.0 . . ?
C902 C901 Cl9 120.9(2) . . ?
C906 C901 Cl9 119.1(2) . . ?
C901 C902 C903 120.0 . . ?
C901 C902 Cl10 122.0(2) . . ?
C903 C902 Cl10 118.0(2) . . ?
C904 C903 C902 120.0 . . ?
C904 C903 H903 120.0 . . ?
C902 C903 H903 120.0 . . ?
C905 C904 C903 120.0 . . ?
C905 C904 H904 120.0 . . ?
C903 C904 H904 120.0 . . ?
C904 C905 C906 120.0 . . ?
C904 C905 H905 120.0 . . ?
C906 C905 H905 120.0 . . ?
C905 C906 C901 120.0 . . ?
C905 C906 H906 120.0 . . ?
C901 C906 H906 120.0 . . ?
C2S C1S C6S 120.0 . . ?
C2S C1S Cl11 121.3(3) . . ?
C6S C1S Cl11 118.7(3) . . ?
C3S C2S C1S 120.0 . . ?
C3S C2S Cl12 118.1(3) . . ?
C1S C2S Cl12 121.9(3) . . ?
C2S C3S C4S 120.0 . . ?
C2S C3S H3S 120.0 . . ?
C4S C3S H3S 120.0 . . ?
C3S C4S C5S 120.0 . . ?
C3S C4S H4S 120.0 . . ?
C5S C4S H4S 120.0 . . ?
C6S C5S C4S 120.0 . . ?
C6S C5S H5S 120.0 . . ?
C4S C5S H5S 120.0 . . ?
C5S C6S C1S 120.0 . . ?
C5S C6S H6S 120.0 . . ?
C1S C6S H6S 120.0 . . ?
C602 C601 C606 120.0 . . ?
C602 C601 H601 120.0 . . ?
C606 C601 H601 120.0 . . ?
C603 C602 C601 120.0 . . ?
C603 C602 H602 120.0 . . ?
C601 C602 H602 120.0 . . ?
C602 C603 C604 120.0 . . ?
C602 C603 H603 120.0 . . ?
C604 C603 H603 120.0 . . ?
C605 C604 C603 120.0 . . ?
C605 C604 H604 120.0 . . ?
C603 C604 H604 120.0 . . ?
C604 C605 C606 120.0 . . ?
C604 C605 H605 120.0 . . ?
C606 C605 H605 120.0 . . ?
C605 C606 C601 120.0 . . ?
C605 C606 C607 119.3(6) . . ?
C601 C606 C607 120.7(6) . . ?
N601 C607 C606 178.3(16) . . ?
C702 C701 C706 120.0 . . ?
C702 C701 Cl5 121.4(4) . . ?
C706 C701 Cl5 118.6(4) . . ?
C703 C702 C701 120.0 . . ?
C703 C702 Cl6 118.3(4) . . ?
C701 C702 Cl6 121.7(4) . . ?
C702 C703 C704 120.0 . . ?
C702 C703 H703 120.0 . . ?
C704 C703 H703 120.0 . . ?
C705 C704 C703 120.0 . . ?
C705 C704 H704 120.0 . . ?
C703 C704 H704 120.0 . . ?
C706 C705 C704 120.0 . . ?
C706 C705 H705 120.0 . . ?
C704 C705 H705 120.0 . . ?
C705 C706 C701 120.0 . . ?
C705 C706 H706 120.0 . . ?
C701 C706 H706 120.0 . . ?

loop_
_geom_bond_atom_site_label_1
_geom_bond_atom_site_label_2
_geom_bond_distance
_geom_bond_site_symmetry_2
_geom_bond_publ_flag
Co1 N101 1.9800(17) 5_665 ?
Co1 N101 1.9800(17) . ?
Co1 N102 1.9971(18) . ?
Co1 N102 1.9971(18) 5_665 ?
N101 C105 1.384(3) . ?
N101 C102 1.386(3) . ?
N102 C110 1.385(3) . ?
N102 C107 1.386(3) . ?
C101 C102 1.387(3) . ?
C101 C110 1.400(3) 5_665 ?
C101 C111 1.493(3) . ?
C102 C103 1.438(3) . ?
C103 C104 1.348(3) . ?
C103 H103 0.9500 . ?
C104 C105 1.434(3) . ?
C104 H104 0.9500 . ?
C105 C106 1.387(3) . ?
C106 C107 1.384(3) . ?
C106 C117 1.504(3) . ?
C107 C108 1.443(3) . ?
C108 C109 1.345(3) . ?
C108 H108 0.9500 . ?
C109 C110 1.436(3) . ?
C109 H109 0.9500 . ?
C110 C101 1.400(3) 5_665 ?
C111 C112 1.390(4) . ?
C111 C116 1.398(3) . ?
C112 C113 1.379(4) . ?
C112 H112 0.9500 . ?
C113 C114 1.384(5) . ?
C113 H113 0.9500 . ?
C114 C115 1.376(4) . ?
C114 H114 0.9500 . ?
C115 C116 1.391(4) . ?
C115 H115 0.9500 . ?
C116 H116 0.9500 . ?
C117 C122 1.385(3) . ?
C117 C118 1.389(3) . ?
C118 C119 1.383(4) . ?
C118 H118 0.9500 . ?
C119 C120 1.376(4) . ?
C119 H119 0.9500 . ?
C120 C121 1.392(4) . ?
C120 H120 0.9500 . ?
C121 C122 1.387(3) . ?
C121 H121 0.9500 . ?
C122 H122 0.9500 . ?
C201 C217 1.374(5) . ?
C201 C209 1.457(5) . ?
C201 C224 1.463(5) . ?
C202 C204 1.379(5) . ?
C202 C213 1.467(5) . ?
C202 C206 1.474(5) . ?
C203 C253 1.399(5) . ?
C203 C240 1.417(5) . ?
C203 C229 1.470(5) . ?
C204 C245 1.453(6) . ?
C204 C246 1.459(6) . ?
C205 C255 1.377(5) . ?
C205 C230 1.447(5) . ?
C205 C246 1.463(5) . ?
C206 C240 1.386(5) . ?
C206 C211 1.449(4) . ?
C207 C241 1.378(5) . ?
C207 C239 1.425(5) . ?
C207 C219 1.471(5) . ?
C208 C227 1.368(5) . ?
C208 C225 1.453(5) . ?
C208 C252 1.461(5) . ?
C209 C259 1.392(5) . ?
C209 C214 1.429(5) . ?
C210 C248 1.388(5) . ?
C210 C221 1.444(5) . ?
C210 C252 1.467(5) . ?
C211 C256 1.374(4) . ?
C211 C218 1.451(4) . ?
C212 C237 1.348(5) . ?
C212 C220 1.471(5) . ?
C212 C228 1.473(5) . ?
C213 C236 1.397(5) . ?
C213 C218 1.443(4) . ?
C214 C223 1.375(5) . ?
C214 C247 1.470(5) . ?
C215 C252 1.378(5) . ?
C215 C220 1.437(5) . ?
C215 C257 1.461(5) . ?
C216 C244 1.365(5) . ?
C216 C239 1.452(5) . ?
C216 C248 1.476(5) . ?
C217 C255 1.453(5) . ?
C217 C258 1.454(5) . ?
C218 C239 1.398(5) . ?
C219 C220 1.385(5) . ?
C219 C248 1.424(5) . ?
C221 C260 1.387(5) . ?
C221 C225 1.445(5) . ?
C222 C245 1.382(5) . ?
C222 C235 1.444(5) . ?
C222 C240 1.467(5) . ?
C223 C226 1.432(5) . ?
C223 C234 1.470(5) . ?
C224 C230 1.382(5) . ?
C224 C247 1.429(5) . ?
C225 C233 1.400(5) . ?
C226 C242 1.387(5) . ?
C226 C233 1.444(5) . ?
C227 C238 1.464(5) . ?
C227 C242 1.473(5) . ?
C228 C250 1.394(5) . ?
C228 C257 1.425(5) . ?
C229 C234 1.358(5) . ?
C229 C235 1.451(5) . ?
C230 C245 1.455(5) . ?
C231 C232 1.379(5) . ?
C231 C251 1.444(5) . ?
C231 C237 1.462(6) . ?
C232 C250 1.443(5) . ?
C232 C255 1.460(5) . ?
C233 C249 1.455(5) . ?
C234 C249 1.464(5) . ?
C235 C247 1.391(5) . ?
C236 C241 1.432(5) . ?
C236 C251 1.445(5) . ?
C237 C241 1.474(5) . ?
C238 C257 1.392(5) . ?
C238 C254 1.434(5) . ?
C242 C259 1.441(5) . ?
C243 C249 1.370(5) . ?
C243 C260 1.451(5) . ?
C243 C253 1.459(5) . ?
C244 C256 1.445(5) . ?
C244 C260 1.466(5) . ?
C246 C251 1.392(6) . ?
C250 C258 1.445(5) . ?
C253 C256 1.459(5) . ?
C254 C258 1.383(4) . ?
C254 C259 1.453(4) . ?
N301 C303 1.460(3) . ?
N301 C302 1.468(3) . ?
N301 C301 1.470(3) . ?
N302 C307 1.495(3) . ?
N302 C304 1.501(3) . ?
N302 C306 1.504(3) . ?
N302 C305 1.505(3) . ?
C301 C304 1.524(4) . ?
C301 H30A 0.9900 . ?
C301 H30B 0.9900 . ?
C302 C305 1.530(4) . ?
C302 H30C 0.9900 . ?
C302 H30D 0.9900 . ?
C303 C306 1.538(4) . ?
C303 H30E 0.9900 . ?
C303 H30F 0.9900 . ?
C304 H30G 0.9900 . ?
C304 H30H 0.9900 . ?
C305 H30I 0.9900 . ?
C305 H30J 0.9900 . ?
C306 H30K 0.9900 . ?
C306 H30L 0.9900 . ?
C307 H30M 0.9800 . ?
C307 H30N 0.9800 . ?
C307 H30O 0.9800 . ?
Cl1 C401 1.730(2) . ?
Cl2 C402 1.725(3) . ?
C401 C406 1.389(3) . ?
C401 C402 1.390(3) . ?
C402 C403 1.385(3) . ?
C403 C404 1.387(3) . ?
C403 H403 0.9500 . ?
C404 C405 1.384(3) . ?
C404 H404 0.9500 . ?
C405 C406 1.386(3) . ?
C405 H405 0.9500 . ?
C406 H406 0.9500 . ?
Cl3 C501 1.721(4) . ?
Cl4 C502 1.717(4) . ?
C501 C502 1.3900 . ?
C501 C506 1.3900 . ?
C502 C503 1.3900 . ?
C503 C504 1.3900 . ?
C503 H503 0.9500 . ?
C504 C505 1.3900 . ?
C504 H504 0.9500 . ?
C505 C506 1.3900 . ?
C505 H505 0.9500 . ?
C506 H506 0.9500 . ?
Cl7 C801 1.728(4) . ?
Cl8 C802 1.720(4) . ?
C801 C802 1.3900 . ?
C801 C806 1.3900 . ?
C802 C803 1.3900 . ?
C803 C804 1.3900 . ?
C803 H803 0.9500 . ?
C804 C805 1.3900 . ?
C804 H804 0.9500 . ?
C805 C806 1.3900 . ?
C805 H805 0.9500 . ?
C806 H806 0.9500 . ?
Cl9 C901 1.723(3) . ?
Cl10 C902 1.720(3) . ?
C901 C902 1.3900 . ?
C901 C906 1.3900 . ?
C902 C903 1.3900 . ?
C903 C904 1.3900 . ?
C903 H903 0.9500 . ?
C904 C905 1.3900 . ?
C904 H904 0.9500 . ?
C905 C906 1.3900 . ?
C905 H905 0.9500 . ?
C906 H906 0.9500 . ?
Cl11 C1S 1.729(3) . ?
Cl12 C2S 1.717(3) . ?
C1S C2S 1.3900 . ?
C1S C6S 1.3900 . ?
C2S C3S 1.3900 . ?
C3S C4S 1.3900 . ?
C3S H3S 0.9500 . ?
C4S C5S 1.3900 . ?
C4S H4S 0.9500 . ?
C5S C6S 1.3900 . ?
C5S H5S 0.9500 . ?
C6S H6S 0.9500 . ?
C601 C602 1.3900 . ?
C601 C606 1.3900 . ?
C601 H601 0.9500 . ?
C602 C603 1.3900 . ?
C602 H602 0.9500 . ?
C603 C604 1.3900 . ?
C603 H603 0.9500 . ?
C604 C605 1.3900 . ?
C604 H604 0.9500 . ?
C605 C606 1.3900 . ?
C605 H605 0.9500 . ?
C606 C607 1.440(11) . ?
C607 N601 1.144(11) . ?
Cl5 C701 1.721(4) . ?
Cl6 C702 1.718(4) . ?
C701 C702 1.3900 . ?
C701 C706 1.3900 . ?
C702 C703 1.3900 . ?
C703 C704 1.3900 . ?
C703 H703 0.9500 . ?
C704 C705 1.3900 . ?
C704 H704 0.9500 . ?
C705 C706 1.3900 . ?
C705 H705 0.9500 . ?
C706 H706 0.9500 . ?
